data_4329508
loop_
_publ_author_name
'Michael Wagner'
'Christina Dietz'
'Stefan Krabbe'
'Stephan G. Koller'
'Carsten Strohmann'
'Klaus Jurkschat'

_publ_contact_author_address
;Lehrstuhl f\"ur Anorganische Chemie II
Technische Universit\"at Dortmund
44221 Dortmund
Germany
;
_publ_contact_author_email klaus.jurkschat@tu-dortmund.de
_publ_contact_author_name 'Klaus Jurkschat'
_publ_section_title
;
 {4-t-Bu-2,6-[P(O)(O-i-Pr)2]2C6H2Sn}2: An Intramolecularly Coordinated
 Organotin(I) Compound with a Sn-Sn Single Bond, Its Disproportionation
 toward a Diorganostannylene and Elemental Tin, and Its Oxidation with
 PhI(OAc)2
;
_journal_name_full 'Inorganic Chemistry'
_journal_page_first 6851
_journal_page_last 6859
_journal_paper_doi 10.1021/ic3005954
_journal_volume 51
_journal_year 2012
_chemical_absolute_configuration ad
_chemical_formula_moiety 'C24 H42 O8 P2 Sn'
_chemical_formula_sum 'C24 H42 O8 P2 Sn'
_chemical_formula_weight 639.21
_chemical_name_systematic
; 
[2,6-Bis(diisopropoxyphosphonyl)-4-tert-butyl]phenyltin acetate 
;
_space_group_IT_number 19
_symmetry_cell_setting orthorhombic
_symmetry_space_group_name_Hall 'P 2ac 2ab'
_symmetry_space_group_name_H-M 'P 21 21 21'
_atom_sites_solution_hydrogens geom
_atom_sites_solution_primary direct
_atom_sites_solution_secondary difmap
_audit_creation_method SHELXL-97
_cell_angle_alpha 90.00
_cell_angle_beta 90.00
_cell_angle_gamma 90.00
_cell_formula_units_Z 4
_cell_length_a 10.1722(9)
_cell_length_b 16.9303(12)
_cell_length_c 18.0365(13)
_cell_measurement_reflns_used 4748
_cell_measurement_temperature 173(2)
_cell_measurement_theta_max 29.1350
_cell_measurement_theta_min 2.2992
_cell_volume 3106.2(4)
_computing_cell_refinement "'CrysAlis CCD, Oxford Diffraction Ltd., Version 1.171.32.37'"
_computing_data_collection "'CrysAlis CCD, Oxford Diffraction Ltd., Version 1.171.32.37'"
_computing_data_reduction "'CrysAlis RED, Oxford Diffraction Ltd., Version 1.171.32.37'"
_computing_molecular_graphics 'SHELXP-97 (Sheldrick, 1997)'
_computing_publication_material 'enCIFer Version 1.4'
_computing_structure_refinement 'SHELXL-97 (Sheldrick, 1997)'
_computing_structure_solution 'SHELXS-97 (Sheldrick, 1990)'
_diffrn_ambient_temperature 173(2)
_diffrn_measured_fraction_theta_full 0.997
_diffrn_measured_fraction_theta_max 0.997
_diffrn_measurement_device 'XcaliburS CCD Diffractometer'
_diffrn_measurement_method '\w und \y scan'
_diffrn_radiation_monochromator graphite
_diffrn_radiation_source 'fine-focus sealed tube'
_diffrn_radiation_type MoK\a
_diffrn_radiation_wavelength 0.71073
_diffrn_reflns_av_R_equivalents 0.0679
_diffrn_reflns_av_sigmaI/netI 0.1744
_diffrn_reflns_limit_h_max 12
_diffrn_reflns_limit_h_min -8
_diffrn_reflns_limit_k_max 20
_diffrn_reflns_limit_k_min -20
_diffrn_reflns_limit_l_max 21
_diffrn_reflns_limit_l_min -21
_diffrn_reflns_number 18266
_diffrn_reflns_theta_full 25.50
_diffrn_reflns_theta_max 25.50
_diffrn_reflns_theta_min 2.30
_exptl_absorpt_coefficient_mu 0.965
_exptl_absorpt_correction_T_max 1.00000
_exptl_absorpt_correction_T_min 0.79420
_exptl_absorpt_correction_type multi-scan
_exptl_absorpt_process_details
;
CrysAlis RED, Oxford Diffraction Ltd.,
Version 1.171.32.37 (release 24-10-2008 CrysAlis171 .NET)
(compiled Oct 24 2008,09:44:38)
empirical absorption correction using spherical harmonics,
 implemented in SCALE3 ABSPACK scaling algorithm.
;
_exptl_crystal_colour colourless
_exptl_crystal_density_diffrn 1.367
_exptl_crystal_description block
_exptl_crystal_F_000 1320
_exptl_crystal_size_max 0.30
_exptl_crystal_size_mid 0.13
_exptl_crystal_size_min 0.12
_refine_diff_density_max 0.511
_refine_diff_density_min -0.568
_refine_diff_density_rms 0.063
_refine_ls_abs_structure_details 'Flack H D (1983), Acta Cryst. A39, 876-881'
_refine_ls_abs_structure_Flack -0.007(19)
_refine_ls_extinction_method none
_refine_ls_goodness_of_fit_ref 0.687
_refine_ls_hydrogen_treatment constr
_refine_ls_matrix_type full
_refine_ls_number_parameters 371
_refine_ls_number_reflns 5713
_refine_ls_number_restraints 66
_refine_ls_restrained_S_all 0.691
_refine_ls_R_factor_all 0.0854
_refine_ls_R_factor_gt 0.0370
_refine_ls_shift/su_max 0.001
_refine_ls_shift/su_mean 0.000
_refine_ls_structure_factor_coef Fsqd
_refine_ls_weighting_details 'calc w=1/[\s^2^(Fo^2^)+(0.0137P)^2^+0.0000P] where P=(Fo^2^+2Fc^2^)/3'
_refine_ls_weighting_scheme calc
_refine_ls_wR_factor_gt 0.0454
_refine_ls_wR_factor_ref 0.0495
_reflns_number_gt 3023
_reflns_number_total 5713
_reflns_threshold_expression >2sigma(I)
_cod_data_source_file ic3005954_si_002_1.cif
_cod_data_source_block compound4
_cod_database_code 4329508

loop_
_symmetry_equiv_pos_as_xyz
'x, y, z'
'-x+1/2, -y, z+1/2'
'x+1/2, -y+1/2, -z'
'-x, y+1/2, -z+1/2'

loop_
_atom_site_label
_atom_site_type_symbol
_atom_site_fract_x
_atom_site_fract_y
_atom_site_fract_z
_atom_site_U_iso_or_equiv
_atom_site_adp_type
_atom_site_occupancy
_atom_site_symmetry_multiplicity
_atom_site_calc_flag
_atom_site_refinement_flags
_atom_site_disorder_assembly
_atom_site_disorder_group
Sn1 Sn 0.46523(4) 0.77639(2) 0.759315(17) 0.04099(11) Uani 1 1 d . . .
P1 P 0.22390(18) 0.90858(8) 0.71988(8) 0.0435(5) Uani 1 1 d . . .
O1 O 0.3515(3) 0.90427(15) 0.76215(17) 0.0429(9) Uani 1 1 d . . .
O1' O 0.2173(4) 0.9749(2) 0.66050(19) 0.0597(12) Uani 1 1 d . C .
O1'' O 0.0994(3) 0.92668(17) 0.76905(18) 0.0514(10) Uani 1 1 d . E .
P2 P 0.36175(16) 0.60398(9) 0.68857(7) 0.0386(4) Uani 1 1 d . . .
O2 O 0.4750(3) 0.63675(15) 0.73083(14) 0.0401(8) Uani 1 1 d . . .
O2' O 0.2882(3) 0.53645(17) 0.73254(15) 0.0366(9) Uani 1 1 d . . .
O2'' O 0.3964(3) 0.56329(19) 0.61371(15) 0.0455(11) Uani 1 1 d . G .
O3 O 0.3400(3) 0.7496(2) 0.84927(16) 0.0504(13) Uani 1 1 d . . .
O4 O 0.4968(4) 0.7411(3) 0.92819(19) 0.113(2) Uani 1 1 d . . .
C1 C 0.2848(5) 0.7568(3) 0.6911(2) 0.0306(15) Uani 1 1 d . . .
C6 C 0.2526(5) 0.6818(3) 0.6642(2) 0.0256(13) Uani 1 1 d . . .
C5 C 0.1389(5) 0.6686(3) 0.6224(2) 0.0323(15) Uani 1 1 d . . .
H5A H 0.1185 0.6164 0.6069 0.039 Uiso 1 1 calc R . .
C4 C 0.0550(5) 0.7298(3) 0.6029(2) 0.0240(11) Uani 1 1 d . A .
C3 C 0.0844(5) 0.8050(3) 0.6308(2) 0.0286(15) Uani 1 1 d . . .
H3A H 0.0274 0.8481 0.6208 0.034 Uiso 1 1 calc R . .
C2 C 0.1983(6) 0.8167(3) 0.6738(2) 0.0302(14) Uani 1 1 d . . .
C7 C -0.0697(5) 0.7148(3) 0.5573(2) 0.0397(14) Uani 1 1 d . . .
C8 C -0.1044(15) 0.7876(10) 0.5111(7) 0.060(5) Uani 0.50 1 d PU A 1
H8A H -0.1431 0.8281 0.5432 0.090 Uiso 0.50 1 calc PR A 1
H8B H -0.1678 0.7729 0.4725 0.090 Uiso 0.50 1 calc PR A 1
H8C H -0.0246 0.8085 0.4878 0.090 Uiso 0.50 1 calc PR A 1
C9 C -0.0568(14) 0.6491(7) 0.5043(6) 0.047(4) Uani 0.50 1 d PU A 1
H9A H -0.1086 0.6040 0.5217 0.070 Uiso 0.50 1 calc PR A 1
H9B H 0.0359 0.6337 0.5004 0.070 Uiso 0.50 1 calc PR A 1
H9C H -0.0889 0.6659 0.4556 0.070 Uiso 0.50 1 calc PR A 1
C10 C -0.1833(14) 0.6963(8) 0.6116(7) 0.066(5) Uani 0.50 1 d PU A 1
H10A H -0.1878 0.7376 0.6496 0.099 Uiso 0.50 1 calc PR A 1
H10B H -0.1676 0.6451 0.6353 0.099 Uiso 0.50 1 calc PR A 1
H10C H -0.2666 0.6945 0.5843 0.099 Uiso 0.50 1 calc PR A 1
C8' C -0.1503(14) 0.7848(11) 0.5437(7) 0.056(5) Uani 0.50 1 d PU A 2
H8D H -0.1791 0.8070 0.5911 0.084 Uiso 0.50 1 calc PR A 2
H8E H -0.2273 0.7700 0.5141 0.084 Uiso 0.50 1 calc PR A 2
H8F H -0.0984 0.8242 0.5167 0.084 Uiso 0.50 1 calc PR A 2
C9' C -0.0138(14) 0.6814(8) 0.4783(7) 0.075(6) Uani 0.50 1 d PU A 2
H9D H 0.0536 0.7175 0.4593 0.113 Uiso 0.50 1 calc PR A 2
H9E H -0.0861 0.6778 0.4426 0.113 Uiso 0.50 1 calc PR A 2
H9F H 0.0247 0.6290 0.4857 0.113 Uiso 0.50 1 calc PR A 2
C10' C -0.1563(17) 0.6504(9) 0.5923(9) 0.097(7) Uani 0.50 1 d PU A 2
H10D H -0.1945 0.6703 0.6385 0.146 Uiso 0.50 1 calc PR A 2
H10E H -0.1026 0.6037 0.6028 0.146 Uiso 0.50 1 calc PR A 2
H10F H -0.2269 0.6362 0.5578 0.146 Uiso 0.50 1 calc PR A 2
C11 C 0.2990(6) 1.0463(3) 0.6619(3) 0.0388(16) Uani 1 1 d . . .
H11A H 0.3615 1.0447 0.7046 0.047 Uiso 0.70 1 calc PR B 1
H11B H 0.3681 1.0348 0.6999 0.047 Uiso 0.30 1 d PR B 2
C12 C 0.3712(7) 1.0496(4) 0.5912(3) 0.094(3) Uani 1 1 d . C .
H12A H 0.4249 1.0019 0.5857 0.140 Uiso 1 1 calc R . .
H12B H 0.4283 1.0962 0.5907 0.140 Uiso 1 1 calc R . .
H12C H 0.3085 1.0529 0.5500 0.140 Uiso 1 1 calc R . .
C13 C 0.2167(9) 1.1185(5) 0.6651(5) 0.056(3) Uani 0.70 1 d P C 1
H13A H 0.2248 1.1476 0.6184 0.084 Uiso 0.70 1 calc PR C 1
H13B H 0.2462 1.1520 0.7062 0.084 Uiso 0.70 1 calc PR C 1
H13C H 0.1246 1.1037 0.6729 0.084 Uiso 0.70 1 calc PR C 1
C13' C 0.200(2) 1.1074(12) 0.7025(9) 0.035(7) Uani 0.30 1 d PU C 2
H13D H 0.1717 1.0851 0.7499 0.053 Uiso 0.30 1 calc PR C 2
H13E H 0.1236 1.1166 0.6708 0.053 Uiso 0.30 1 calc PR C 2
H13F H 0.2460 1.1575 0.7113 0.053 Uiso 0.30 1 calc PR C 2
C14 C 0.0661(7) 0.8755(4) 0.8318(3) 0.071(2) Uani 1 1 d . . .
H14A H 0.1372 0.8362 0.8422 0.085 Uiso 0.60 1 calc PR D 1
H14B H 0.1533 0.8519 0.8445 0.085 Uiso 0.40 1 d PR D 2
C15 C 0.0409(6) 0.9275(3) 0.8966(3) 0.104(3) Uani 1 1 d . E .
H15A H 0.1229 0.9535 0.9114 0.157 Uiso 1 1 calc R . .
H15B H 0.0074 0.8958 0.9379 0.157 Uiso 1 1 calc R . .
H15C H -0.0243 0.9676 0.8831 0.157 Uiso 1 1 calc R . .
C16 C -0.0699(10) 0.8331(8) 0.8093(6) 0.052(4) Uani 0.60 1 d PU E 1
H16A H -0.0977 0.7979 0.8495 0.079 Uiso 0.60 1 calc PR E 1
H16B H -0.0572 0.8024 0.7639 0.079 Uiso 0.60 1 calc PR E 1
H16C H -0.1377 0.8733 0.8010 0.079 Uiso 0.60 1 calc PR E 1
C16' C -0.0051(19) 0.8137(12) 0.8210(11) 0.064(7) Uani 0.40 1 d PU E 2
H16D H 0.0401 0.7673 0.8410 0.097 Uiso 0.40 1 calc PR E 2
H16E H -0.0197 0.8066 0.7677 0.097 Uiso 0.40 1 calc PR E 2
H16F H -0.0898 0.8203 0.8461 0.097 Uiso 0.40 1 calc PR E 2
C21 C 0.2696(6) 0.5408(3) 0.8120(2) 0.0413(17) Uani 1 1 d . . .
H21A H 0.3380 0.5760 0.8343 0.050 Uiso 1 1 calc R . .
C22 C 0.2854(6) 0.4589(3) 0.8412(3) 0.074(2) Uani 1 1 d . . .
H22A H 0.3748 0.4402 0.8310 0.110 Uiso 1 1 calc R . .
H22B H 0.2218 0.4239 0.8170 0.110 Uiso 1 1 calc R . .
H22C H 0.2701 0.4588 0.8949 0.110 Uiso 1 1 calc R . .
C23 C 0.1342(6) 0.5738(3) 0.8281(3) 0.069(2) Uani 1 1 d . . .
H23A H 0.1284 0.6279 0.8093 0.104 Uiso 1 1 calc R . .
H23B H 0.1190 0.5738 0.8818 0.104 Uiso 1 1 calc R . .
H23C H 0.0676 0.5409 0.8038 0.104 Uiso 1 1 calc R . .
C24 C 0.4580(7) 0.4859(3) 0.6065(3) 0.0469(16) Uani 1 1 d . . .
H24A H 0.4674 0.4666 0.6586 0.056 Uiso 0.50 1 calc PR F 1
H24B H 0.4929 0.4658 0.6547 0.056 Uiso 0.50 1 d PR F 2
C25 C 0.3647(7) 0.4315(3) 0.5724(4) 0.089(2) Uani 1 1 d . G .
H25A H 0.2911 0.4224 0.6064 0.134 Uiso 1 1 calc R . .
H25B H 0.4086 0.3813 0.5619 0.134 Uiso 1 1 calc R . .
H25C H 0.3317 0.4544 0.5261 0.134 Uiso 1 1 calc R . .
C26 C 0.5926(17) 0.5006(11) 0.5819(7) 0.058(5) Uani 0.50 1 d PU G 1
H26A H 0.6493 0.5086 0.6252 0.086 Uiso 0.50 1 calc PR G 1
H26B H 0.5946 0.5479 0.5507 0.086 Uiso 0.50 1 calc PR G 1
H26C H 0.6242 0.4551 0.5534 0.086 Uiso 0.50 1 calc PR G 1
C26' C 0.5703(17) 0.4961(10) 0.5457(7) 0.059(5) Uani 0.50 1 d PU G 2
H26D H 0.6393 0.5309 0.5650 0.088 Uiso 0.50 1 calc PR G 2
H26E H 0.5327 0.5193 0.5007 0.088 Uiso 0.50 1 calc PR G 2
H26F H 0.6082 0.4444 0.5340 0.088 Uiso 0.50 1 calc PR G 2
C31 C 0.3826(6) 0.7421(3) 0.9122(3) 0.0500(18) Uani 1 1 d . . .
C32 C 0.2845(6) 0.7361(4) 0.9759(2) 0.078(2) Uani 1 1 d . . .
H32A H 0.3222 0.7039 1.0158 0.116 Uiso 1 1 calc R . .
H32B H 0.2033 0.7114 0.9581 0.116 Uiso 1 1 calc R . .
H32C H 0.2649 0.7890 0.9948 0.116 Uiso 1 1 calc R . .

loop_
_atom_site_aniso_label
_atom_site_aniso_U_11
_atom_site_aniso_U_22
_atom_site_aniso_U_33
_atom_site_aniso_U_23
_atom_site_aniso_U_13
_atom_site_aniso_U_12
Sn1 0.0389(2) 0.04026(19) 0.0438(2) 0.0059(2) -0.0106(2) -0.0075(2)
P1 0.0615(14) 0.0235(8) 0.0455(10) 0.0015(7) -0.0193(9) -0.0082(9)
O1 0.058(3) 0.0275(18) 0.043(2) 0.0012(19) -0.017(2) -0.0086(19)
O1' 0.078(4) 0.033(3) 0.068(3) 0.015(2) -0.042(2) -0.022(2)
O1'' 0.072(3) 0.030(2) 0.051(2) -0.0082(19) -0.013(2) 0.0053(19)
P2 0.0441(12) 0.0358(10) 0.0358(9) 0.0049(8) -0.0039(7) 0.0054(9)
O2 0.034(2) 0.0398(18) 0.0465(18) 0.0117(16) -0.011(2) 0.0039(19)
O2' 0.043(3) 0.032(2) 0.034(2) 0.0063(19) -0.001(2) 0.0007(18)
O2'' 0.066(3) 0.034(2) 0.036(2) 0.0009(18) 0.0079(18) 0.020(2)
O3 0.045(3) 0.069(4) 0.0373(19) 0.0011(19) -0.0166(18) 0.000(2)
O4 0.090(5) 0.189(6) 0.062(2) 0.008(3) -0.030(2) -0.006(4)
C1 0.048(4) 0.030(4) 0.014(3) 0.008(2) -0.001(2) 0.003(3)
C6 0.028(4) 0.025(3) 0.024(3) 0.010(3) 0.001(3) 0.003(3)
C5 0.053(5) 0.014(3) 0.030(3) 0.000(2) 0.001(3) -0.012(3)
C4 0.023(3) 0.029(3) 0.020(2) 0.000(3) -0.001(2) 0.002(4)
C3 0.036(4) 0.023(3) 0.027(3) 0.008(2) -0.010(3) 0.006(3)
C2 0.043(4) 0.033(3) 0.015(3) 0.010(2) 0.000(3) -0.012(3)
C7 0.049(5) 0.028(3) 0.042(3) -0.006(3) -0.013(3) -0.004(4)
C8 0.066(9) 0.055(8) 0.059(8) -0.005(7) -0.029(6) 0.000(7)
C9 0.044(8) 0.045(7) 0.052(7) -0.023(6) -0.022(6) -0.004(6)
C10 0.039(8) 0.096(9) 0.063(7) -0.028(7) -0.004(6) -0.030(7)
C8' 0.050(8) 0.057(8) 0.061(8) -0.014(7) -0.022(6) 0.011(7)
C9' 0.068(10) 0.087(9) 0.071(8) -0.031(6) -0.029(7) -0.005(7)
C10' 0.076(10) 0.104(10) 0.113(10) 0.017(8) -0.020(8) -0.017(8)
C11 0.044(5) 0.026(4) 0.046(4) -0.005(3) -0.014(3) -0.006(3)
C12 0.106(7) 0.107(6) 0.067(4) -0.012(4) 0.016(5) -0.029(6)
C13 0.059(8) 0.046(7) 0.062(7) 0.001(6) 0.026(6) -0.014(6)
C13' 0.035(7) 0.035(7) 0.035(7) -0.0003(10) 0.0000(10) -0.0003(10)
C14 0.083(7) 0.081(5) 0.048(4) 0.006(4) 0.000(4) 0.029(5)
C15 0.103(6) 0.139(6) 0.071(4) -0.066(4) 0.020(5) -0.045(6)
C16 0.058(8) 0.059(7) 0.041(5) -0.007(5) 0.003(6) -0.015(6)
C16' 0.071(12) 0.053(10) 0.069(9) -0.001(7) -0.011(8) -0.001(8)
C21 0.061(5) 0.036(4) 0.026(3) 0.003(3) -0.003(3) -0.005(4)
C22 0.124(7) 0.043(4) 0.053(4) 0.013(3) -0.005(4) 0.014(5)
C23 0.061(6) 0.067(5) 0.079(5) 0.004(4) 0.008(4) 0.007(5)
C24 0.062(5) 0.032(3) 0.046(3) -0.007(3) 0.003(4) 0.019(4)
C25 0.094(7) 0.062(5) 0.112(6) -0.022(4) -0.004(5) 0.000(5)
C26 0.044(9) 0.078(9) 0.051(8) 0.004(8) 0.026(7) 0.003(7)
C26' 0.046(9) 0.056(7) 0.074(9) -0.020(7) 0.014(7) 0.006(6)
C31 0.043(5) 0.037(4) 0.070(5) -0.003(3) -0.019(4) -0.005(4)
C32 0.105(6) 0.091(5) 0.037(4) 0.012(4) -0.003(3) -0.029(5)

loop_
_atom_type_symbol
_atom_type_description
_atom_type_scat_dispersion_real
_atom_type_scat_dispersion_imag
_atom_type_scat_source
C C 0.0033 0.0016 'International Tables Vol C Tables 4.2.6.8 and 6.1.1.4'
H H 0.0000 0.0000 'International Tables Vol C Tables 4.2.6.8 and 6.1.1.4'
O O 0.0106 0.0060 'International Tables Vol C Tables 4.2.6.8 and 6.1.1.4'
P P 0.1023 0.0942 'International Tables Vol C Tables 4.2.6.8 and 6.1.1.4'
Sn Sn -0.6537 1.4246 'International Tables Vol C Tables 4.2.6.8 and 6.1.1.4'

loop_
_geom_angle_atom_site_label_1
_geom_angle_atom_site_label_2
_geom_angle_atom_site_label_3
_geom_angle
O3 Sn1 C1 84.02(15)
O3 Sn1 O2 88.73(12)
C1 Sn1 O2 76.83(15)
O3 Sn1 O1 83.64(11)
C1 Sn1 O1 75.82(15)
O2 Sn1 O1 152.20(11)
O1 P1 O1' 114.9(2)
O1 P1 O1'' 114.63(18)
O1' P1 O1'' 102.3(2)
O1 P1 C2 108.6(2)
O1' P1 C2 107.7(2)
O1'' P1 C2 108.3(2)
P1 O1 Sn1 115.98(16)
C11 O1' P1 124.0(3)
C14 O1'' P1 120.4(3)
O2 P2 O2'' 115.7(2)
O2 P2 O2' 112.28(16)
O2'' P2 O2' 102.85(18)
O2 P2 C6 109.5(2)
O2'' P2 C6 104.8(2)
O2' P2 C6 111.4(2)
P2 O2 Sn1 116.16(17)
C21 O2' P2 121.5(3)
C24 O2'' P2 124.9(3)
C31 O3 Sn1 121.5(4)
C2 C1 C6 116.1(5)
C2 C1 Sn1 122.7(4)
C6 C1 Sn1 121.2(4)
C1 C6 C5 121.7(5)
C1 C6 P2 116.2(4)
C5 C6 P2 122.1(4)
C4 C5 C6 121.7(5)
C4 C5 H5A 119.1
C6 C5 H5A 119.1
C5 C4 C3 117.2(4)
C5 C4 C7 121.4(5)
C3 C4 C7 121.3(5)
C4 C3 C2 120.1(4)
C4 C3 H3A 120.0
C2 C3 H3A 120.0
C1 C2 C3 123.1(5)
C1 C2 P1 116.3(4)
C3 C2 P1 120.0(4)
C8' C7 C9 123.6(8)
C8' C7 C8 29.0(7)
C9 C7 C8 106.0(7)
C8' C7 C4 114.8(7)
C9 C7 C4 113.6(7)
C8 C7 C4 110.5(7)
C8' C7 C10' 108.8(9)
C9 C7 C10' 77.4(8)
C8 C7 C10' 131.5(10)
C4 C7 C10' 111.8(7)
C8' C7 C10 81.5(8)
C9 C7 C10 108.9(8)
C8 C7 C10 109.6(8)
C4 C7 C10 108.2(6)
C10' C7 C10 33.7(7)
C8' C7 C9' 109.2(7)
C9 C7 C9' 30.9(6)
C8 C7 C9' 83.3(7)
C4 C7 C9' 103.7(6)
C10' C7 C9' 108.2(8)
C10 C7 C9' 137.9(8)
C7 C8 H8A 109.5
C7 C8 H8B 109.5
H8A C8 H8B 109.5
C7 C8 H8C 109.5
H8A C8 H8C 109.5
H8B C8 H8C 109.5
C7 C9 H9A 109.5
C7 C9 H9B 109.5
H9A C9 H9B 109.5
C7 C9 H9C 109.5
H9A C9 H9C 109.5
H9B C9 H9C 109.5
C7 C10 H10A 109.5
C7 C10 H10B 109.5
H10A C10 H10B 109.5
C7 C10 H10C 109.5
H10A C10 H10C 109.5
H10B C10 H10C 109.5
C7 C8' H8D 109.5
C7 C8' H8E 109.5
H8D C8' H8E 109.5
C7 C8' H8F 109.5
H8D C8' H8F 109.5
H8E C8' H8F 109.5
C7 C9' H9D 109.5
C7 C9' H9E 109.5
H9D C9' H9E 109.5
C7 C9' H9F 109.5
H9D C9' H9F 109.5
H9E C9' H9F 109.5
C7 C10' H10D 109.5
C7 C10' H10E 109.5
H10D C10' H10E 109.5
C7 C10' H10F 109.5
H10D C10' H10F 109.5
H10E C10' H10F 109.5
O1' C11 C12 107.4(4)
O1' C11 C13 111.1(5)
C12 C11 C13 106.5(5)
O1' C11 C13' 100.6(8)
C12 C11 C13' 132.6(8)
C13 C11 C13' 26.4(7)
O1' C11 H11A 110.6
C12 C11 H11A 110.6
C13 C11 H11A 110.6
C13' C11 H11A 93.6
O1' C11 H11B 104.5
C12 C11 H11B 104.5
C13 C11 H11B 122.0
C13' C11 H11B 104.5
H11A C11 H11B 11.4
C11 C12 H12A 109.5
C11 C12 H12B 109.5
H12A C12 H12B 109.5
C11 C12 H12C 109.5
H12A C12 H12C 109.5
H12B C12 H12C 109.5
C11 C13 H13A 109.5
C11 C13 H13B 109.5
H13A C13 H13B 109.5
C11 C13 H13C 109.5
H13A C13 H13C 109.5
H13B C13 H13C 109.5
C11 C13' H13D 109.5
C11 C13' H13E 109.5
H13D C13' H13E 109.5
C11 C13' H13F 109.5
H13D C13' H13F 109.5
H13E C13' H13F 109.5
C16' C14 O1'' 119.6(10)
C16' C14 C15 120.2(11)
O1'' C14 C15 107.3(5)
C16' C14 C16 27.9(10)
O1'' C14 C16 105.5(6)
C15 C14 C16 108.3(6)
C16' C14 H14A 83.9
O1'' C14 H14A 111.8
C15 C14 H14A 111.8
C16 C14 H14A 111.8
C16' C14 H14B 102.1
O1'' C14 H14B 102.1
C15 C14 H14B 102.1
C16 C14 H14B 130.0
H14A C14 H14B 18.2
C14 C15 H15A 109.5
C14 C15 H15B 109.5
H15A C15 H15B 109.5
C14 C15 H15C 109.5
H15A C15 H15C 109.5
H15B C15 H15C 109.5
C14 C16 H16A 109.5
C14 C16 H16B 109.5
H16A C16 H16B 109.5
C14 C16 H16C 109.5
H16A C16 H16C 109.5
H16B C16 H16C 109.5
C14 C16' H16D 109.5
C14 C16' H16E 109.5
H16D C16' H16E 109.5
C14 C16' H16F 109.5
H16D C16' H16F 109.5
H16E C16' H16F 109.5
O2' C21 C22 106.8(4)
O2' C21 C23 109.1(4)
C22 C21 C23 111.9(5)
O2' C21 H21A 109.7
C22 C21 H21A 109.7
C23 C21 H21A 109.7
C21 C22 H22A 109.5
C21 C22 H22B 109.5
H22A C22 H22B 109.5
C21 C22 H22C 109.5
H22A C22 H22C 109.5
H22B C22 H22C 109.5
C21 C23 H23A 109.5
C21 C23 H23B 109.5
H23A C23 H23B 109.5
C21 C23 H23C 109.5
H23A C23 H23C 109.5
H23B C23 H23C 109.5
O2'' C24 C25 109.0(5)
O2'' C24 C26 106.1(9)
C25 C24 C26 126.1(8)
O2'' C24 C26' 105.8(7)
C25 C24 C26' 104.2(6)
C26 C24 C26' 25.9(8)
O2'' C24 H24A 104.6
C25 C24 H24A 104.6
C26 C24 H24A 104.6
C26' C24 H24A 127.9
O2'' C24 H24B 112.4
C25 C24 H24B 112.4
C26 C24 H24B 89.4
C26' C24 H24B 112.4
H24A C24 H24B 15.4
C24 C25 H25A 109.5
C24 C25 H25B 109.5
H25A C25 H25B 109.5
C24 C25 H25C 109.5
H25A C25 H25C 109.5
H25B C25 H25C 109.5
C24 C26 H26A 109.5
C24 C26 H26B 109.5
H26A C26 H26B 109.5
C24 C26 H26C 109.5
H26A C26 H26C 109.5
H26B C26 H26C 109.5
C24 C26' H26D 109.5
C24 C26' H26E 109.5
H26D C26' H26E 109.5
C24 C26' H26F 109.5
H26D C26' H26F 109.5
H26E C26' H26F 109.5
O4 C31 O3 124.7(6)
O4 C31 C32 116.9(5)
O3 C31 C32 118.4(5)
C31 C32 H32A 109.5
C31 C32 H32B 109.5
H32A C32 H32B 109.5
C31 C32 H32C 109.5
H32A C32 H32C 109.5
H32B C32 H32C 109.5

loop_
_geom_bond_atom_site_label_1
_geom_bond_atom_site_label_2
_geom_bond_distance
Sn1 O3 2.112(3)
Sn1 C1 2.234(5)
Sn1 O2 2.421(3)
Sn1 O1 2.455(3)
P1 O1 1.507(3)
P1 O1' 1.553(3)
P1 O1'' 1.576(3)
P1 C2 1.782(5)
O1' C11 1.466(6)
O1'' C14 1.464(6)
P2 O2 1.488(3)
P2 O2'' 1.556(3)
P2 O2' 1.580(3)
P2 C6 1.778(5)
O2' C21 1.448(5)
O2'' C24 1.458(5)
O3 C31 1.222(5)
O4 C31 1.197(6)
C1 C2 1.378(6)
C1 C6 1.399(6)
C6 C5 1.399(6)
C5 C4 1.387(6)
C5 H5A 0.9500
C4 C3 1.401(6)
C4 C7 1.534(6)
C3 C2 1.409(6)
C3 H3A 0.9500
C7 C8' 1.461(16)
C7 C9 1.472(12)
C7 C8 1.530(16)
C7 C10' 1.537(16)
C7 C10 1.547(13)
C7 C9' 1.634(13)
C8 H8A 0.9800
C8 H8B 0.9800
C8 H8C 0.9800
C9 H9A 0.9800
C9 H9B 0.9800
C9 H9C 0.9800
C10 H10A 0.9800
C10 H10B 0.9800
C10 H10C 0.9800
C8' H8D 0.9800
C8' H8E 0.9800
C8' H8F 0.9800
C9' H9D 0.9800
C9' H9E 0.9800
C9' H9F 0.9800
C10' H10D 0.9800
C10' H10E 0.9800
C10' H10F 0.9800
C11 C12 1.473(7)
C11 C13 1.484(9)
C11 C13' 1.62(2)
C11 H11A 1.0000
C11 H11B 1.0000
C12 H12A 0.9800
C12 H12B 0.9800
C12 H12C 0.9800
C13 H13A 0.9800
C13 H13B 0.9800
C13 H13C 0.9800
C13' H13D 0.9800
C13' H13E 0.9800
C13' H13F 0.9800
C14 C16' 1.29(2)
C14 C15 1.485(6)
C14 C16 1.611(12)
C14 H14A 1.0000
C14 H14B 1.0000
C15 H15A 0.9800
C15 H15B 0.9800
C15 H15C 0.9800
C16 H16A 0.9800
C16 H16B 0.9800
C16 H16C 0.9800
C16' H16D 0.9800
C16' H16E 0.9800
C16' H16F 0.9800
C21 C22 1.492(7)
C21 C23 1.514(7)
C21 H21A 1.0000
C22 H22A 0.9800
C22 H22B 0.9800
C22 H22C 0.9800
C23 H23A 0.9800
C23 H23B 0.9800
C23 H23C 0.9800
C24 C25 1.458(7)
C24 C26 1.460(17)
C24 C26' 1.593(16)
C24 H24A 1.0000
C24 H24B 1.0000
C25 H25A 0.9800
C25 H25B 0.9800
C25 H25C 0.9800
C26 H26A 0.9800
C26 H26B 0.9800
C26 H26C 0.9800
C26' H26D 0.9800
C26' H26E 0.9800
C26' H26F 0.9800
C31 C32 1.525(7)
C32 H32A 0.9800
C32 H32B 0.9800
C32 H32C 0.9800

loop_
_geom_torsion_atom_site_label_1
_geom_torsion_atom_site_label_2
_geom_torsion_atom_site_label_3
_geom_torsion_atom_site_label_4
_geom_torsion
O1' P1 O1 Sn1 -124.3(2)
O1'' P1 O1 Sn1 117.65(19)
C2 P1 O1 Sn1 -3.6(3)
O3 Sn1 O1 P1 -85.4(2)
C1 Sn1 O1 P1 0.0(2)
O2 Sn1 O1 P1 -10.4(3)
O1 P1 O1' C11 -23.0(5)
O1'' P1 O1' C11 101.8(4)
C2 P1 O1' C11 -144.1(4)
O1 P1 O1'' C14 -56.7(4)
O1' P1 O1'' C14 178.3(4)
C2 P1 O1'' C14 64.8(4)
O2'' P2 O2 Sn1 122.47(18)
O2' P2 O2 Sn1 -119.86(17)
C6 P2 O2 Sn1 4.4(2)
O3 Sn1 O2 P2 80.79(19)
C1 Sn1 O2 P2 -3.36(19)
O1 Sn1 O2 P2 7.0(3)
O2 P2 O2' C21 37.9(4)
O2'' P2 O2' C21 163.0(4)
C6 P2 O2' C21 -85.3(4)
O2 P2 O2'' C24 74.2(5)
O2' P2 O2'' C24 -48.6(5)
C6 P2 O2'' C24 -165.1(5)
C1 Sn1 O3 C31 173.2(4)
O2 Sn1 O3 C31 96.3(4)
O1 Sn1 O3 C31 -110.5(4)
O3 Sn1 C1 C2 90.2(4)
O2 Sn1 C1 C2 -179.7(4)
O1 Sn1 C1 C2 5.3(4)
O3 Sn1 C1 C6 -88.9(4)
O2 Sn1 C1 C6 1.2(4)
O1 Sn1 C1 C6 -173.9(4)
C2 C1 C6 C5 -0.2(7)
Sn1 C1 C6 C5 179.0(3)
C2 C1 C6 P2 -178.3(3)
Sn1 C1 C6 P2 0.8(6)
O2 P2 C6 C1 -3.6(4)
O2'' P2 C6 C1 -128.3(4)
O2' P2 C6 C1 121.2(4)
O2 P2 C6 C5 178.3(4)
O2'' P2 C6 C5 53.6(5)
O2' P2 C6 C5 -56.9(4)
C1 C6 C5 C4 2.7(8)
P2 C6 C5 C4 -179.2(3)
C6 C5 C4 C3 -4.0(7)
C6 C5 C4 C7 -179.8(4)
C5 C4 C3 C2 2.9(6)
C7 C4 C3 C2 178.7(4)
C6 C1 C2 C3 -0.9(7)
Sn1 C1 C2 C3 179.9(3)
C6 C1 C2 P1 170.3(4)
Sn1 C1 C2 P1 -8.9(5)
C4 C3 C2 C1 -0.5(7)
C4 C3 C2 P1 -171.3(3)
O1 P1 C2 C1 7.8(4)
O1' P1 C2 C1 132.8(4)
O1'' P1 C2 C1 -117.2(4)
O1 P1 C2 C3 179.3(3)
O1' P1 C2 C3 -55.7(4)
O1'' P1 C2 C3 54.2(4)
C5 C4 C7 C8' 177.8(7)
C3 C4 C7 C8' 2.1(9)
C5 C4 C7 C9 -32.1(8)
C3 C4 C7 C9 152.2(7)
C5 C4 C7 C8 -151.1(7)
C3 C4 C7 C8 33.3(8)
C5 C4 C7 C10' 53.2(9)
C3 C4 C7 C10' -122.4(8)
C5 C4 C7 C10 88.9(7)
C3 C4 C7 C10 -86.7(8)
C5 C4 C7 C9' -63.1(7)
C3 C4 C7 C9' 121.2(6)
P1 O1' C11 C12 123.5(4)
P1 O1' C11 C13 -120.4(5)
P1 O1' C11 C13' -95.3(8)
P1 O1'' C14 C16' -86.9(12)
P1 O1'' C14 C15 131.6(4)
P1 O1'' C14 C16 -113.2(6)
P2 O2' C21 C22 -142.5(4)
P2 O2' C21 C23 96.4(5)
P2 O2'' C24 C25 113.7(5)
P2 O2'' C24 C26 -107.8(7)
P2 O2'' C24 C26' -134.8(6)
Sn1 O3 C31 O4 -7.9(9)
Sn1 O3 C31 C32 170.3(4)
